data_7009794
loop_
_publ_author_name
'Henderson, William'
'McCaffrey, Louise J.'
'Nicholson, Brian K.'

_publ_section_title
;
 Synthesis and biological activity of platinum(II) and palladium(II)
 thiosalicylate complexes with mixed ancillary donor ligands
;
_journal_issue 16
_journal_name_full 'Journal of the Chemical Society, Dalton Transactions'
_journal_page_first 2753
_journal_paper_doi 10.1039/b003619f
_journal_year 2000
_chemical_formula_moiety 'C33 H28 N O2 P Pt S'
_chemical_formula_sum 'C37 H34 N O3 P Pt S'
_chemical_formula_weight 798.77
_chemical_name_common
;
THIOSALICYLATO(TRIPHENYLPHOSPHINE)(xylylisocyanide)PLATINUM(II) 
;
_chemical_name_systematic
; 
 ? 
;
_space_group_IT_number 2
_symmetry_cell_setting triclinic
_symmetry_space_group_name_Hall '-P 1'
_symmetry_space_group_name_H-M 'P -1'
_atom_sites_solution_hydrogens geom
_atom_sites_solution_primary direct
_atom_sites_solution_secondary difmap
_audit_creation_method SHELXL-97
_cell_angle_alpha 73.3460(10)
_cell_angle_beta 85.5760(10)
_cell_angle_gamma 87.6300(10)
_cell_formula_units_Z 4
_cell_length_a 10.51580(10)
_cell_length_b 15.1613(2)
_cell_length_c 21.4698(2)
_cell_measurement_temperature 203(2)
_cell_volume 3268.98(6)
_computing_cell_refinement SAINT
_computing_data_collection SAINT
_computing_data_reduction SAINT
_computing_molecular_graphics PLUTO
_computing_publication_material SHELX
_computing_structure_refinement 'SHELXL-97 (Sheldrick, 1997)'
_computing_structure_solution 'SHELXS-97 (Sheldrick, 1990)'
_diffrn_ambient_temperature 203(2)
_diffrn_measured_fraction_theta_full 0.835
_diffrn_measured_fraction_theta_max 0.835
_diffrn_measurement_device_type 'Siemens SMART CCD Diffractometer'
_diffrn_radiation_monochromator graphite
_diffrn_radiation_source 'fine-focus sealed tube'
_diffrn_radiation_type MoK\a
_diffrn_radiation_wavelength 0.71073
_diffrn_reflns_av_R_equivalents 0.0228
_diffrn_reflns_av_sigmaI/netI 0.0335
_diffrn_reflns_limit_h_max 13
_diffrn_reflns_limit_h_min -13
_diffrn_reflns_limit_k_max 19
_diffrn_reflns_limit_k_min -18
_diffrn_reflns_limit_l_max 26
_diffrn_reflns_limit_l_min 0
_diffrn_reflns_number 27558
_diffrn_reflns_theta_full 27.82
_diffrn_reflns_theta_max 27.82
_diffrn_reflns_theta_min 0.99
_exptl_absorpt_coefficient_mu 4.442
_exptl_absorpt_correction_T_max 0.7005
_exptl_absorpt_correction_T_min 0.4423
_exptl_absorpt_correction_type 'empirical (SADABS Sheldrick 1996)'
_exptl_crystal_colour yellow
_exptl_crystal_density_diffrn 1.623
_exptl_crystal_density_method 'not measured'
_exptl_crystal_description plate
_exptl_crystal_F_000 1584
_exptl_crystal_size_max 0.38
_exptl_crystal_size_mid 0.24
_exptl_crystal_size_min 0.11
_refine_diff_density_max 1.277
_refine_diff_density_min -1.246
_refine_diff_density_rms 0.085
_refine_ls_extinction_method none
_refine_ls_goodness_of_fit_ref 1.060
_refine_ls_hydrogen_treatment mixed
_refine_ls_matrix_type full
_refine_ls_number_parameters 801
_refine_ls_number_reflns 12946
_refine_ls_number_restraints 0
_refine_ls_restrained_S_all 1.060
_refine_ls_R_factor_all 0.0295
_refine_ls_R_factor_gt 0.0244
_refine_ls_shift/su_max 1.313
_refine_ls_shift/su_mean 0.056
_refine_ls_structure_factor_coef Fsqd
_refine_ls_weighting_details 'w=1/[\s^2^(Fo^2^)+(0.0176P)^2^+3.5737P] where P=(Fo^2^+2Fc^2^)/3'
_refine_ls_weighting_scheme calc
_refine_ls_wR_factor_gt 0.0560
_refine_ls_wR_factor_ref 0.0583
_reflns_number_gt 11618
_reflns_number_total 12946
_reflns_threshold_expression >2sigma(I)
_cod_data_source_file b003619f.txt
_cod_data_source_block lmxy
_cod_depositor_comments
;
The following automatic conversions were performed:

'_refine_ls_weighting_scheme' value 'calc
w=1/[\s^2^(Fo^2^)+(0.0176P)^2^+3.5737P] where P=(Fo^2^+2Fc^2^)/3' was
changed to 'calc'. New tag '_refine_ls_weighting_details' was
created. The value of the new tag was set to
'w=1/[\s^2^(Fo^2^)+(0.0176P)^2^+3.5737P] where P=(Fo^2^+2Fc^2^)/3'.

Automatic conversion script
Id: cif_fix_values 3143 2015-03-26 13:38:13Z robertas 
;
_cod_original_sg_symbol_H-M P-1
_cod_database_code 7009794

loop_
_symmetry_equiv_pos_as_xyz
'x, y, z'
'-x, -y, -z'

loop_
_atom_site_label
_atom_site_type_symbol
_atom_site_fract_x
_atom_site_fract_y
_atom_site_fract_z
_atom_site_U_iso_or_equiv
_atom_site_adp_type
_atom_site_occupancy
_atom_site_calc_flag
_atom_site_refinement_flags
_atom_site_disorder_assembly
_atom_site_disorder_group
Pt1 Pt 0.858824(10) 0.765922(8) 0.457972(5) 0.02121(4) Uani 1 d . . .
P1 P 1.07664(7) 0.78537(6) 0.44499(4) 0.02119(16) Uani 1 d . . .
S1 S 0.63845(7) 0.75236(7) 0.48531(4) 0.03054(19) Uani 1 d . . .
N1 N 0.8037(3) 0.8463(2) 0.31540(14) 0.0315(7) Uani 1 d . . .
O11 O 0.8855(2) 0.69855(16) 0.55223(10) 0.0270(5) Uani 1 d . . .
O12 O 0.8524(3) 0.67491(18) 0.65802(12) 0.0405(6) Uani 1 d . . .
C12 C 0.8276(3) 0.7179(2) 0.60252(16) 0.0270(7) Uani 1 d . . .
C13 C 0.8283(3) 0.8171(2) 0.36946(17) 0.0280(7) Uani 1 d . . .
C111 C 0.6373(3) 0.8112(2) 0.54627(16) 0.0265(7) Uani 1 d . . .
C112 C 0.5414(3) 0.8777(3) 0.54728(19) 0.0373(9) Uani 1 d . . .
H112 H 0.4759 0.8862 0.5186 0.045 Uiso 1 calc R . .
C113 C 0.5417(4) 0.9309(3) 0.5896(2) 0.0471(10) Uani 1 d . . .
H113 H 0.4762 0.9750 0.5897 0.057 Uiso 1 calc R . .
C114 C 0.6376(4) 0.9199(3) 0.6322(2) 0.0452(10) Uani 1 d . . .
H114 H 0.6409 0.9592 0.6588 0.054 Uiso 1 calc R . .
C115 C 0.7282(3) 0.8506(3) 0.63501(17) 0.0350(8) Uani 1 d . . .
H115 H 0.7898 0.8402 0.6659 0.042 Uiso 1 calc R . .
C116 C 0.7297(3) 0.7956(2) 0.59266(15) 0.0261(7) Uani 1 d . . .
C121 C 0.7733(3) 0.8711(2) 0.25035(15) 0.0255(7) Uani 1 d . . .
C122 C 0.8490(3) 0.8350(3) 0.20713(17) 0.0308(8) Uani 1 d . . .
C123 C 0.8128(3) 0.8562(3) 0.14414(18) 0.0387(9) Uani 1 d . . .
H123 H 0.8606 0.8321 0.1137 0.046 Uiso 1 calc R . .
C124 C 0.7078(4) 0.9120(3) 0.12509(18) 0.0455(10) Uani 1 d . . .
H124 H 0.6845 0.9251 0.0819 0.055 Uiso 1 calc R . .
C125 C 0.6354(3) 0.9493(3) 0.16912(19) 0.0409(9) Uani 1 d . . .
H125 H 0.5650 0.9883 0.1552 0.049 Uiso 1 calc R . .
C126 C 0.6670(3) 0.9291(3) 0.23302(17) 0.0302(7) Uani 1 d . . .
C127 C 0.5923(4) 0.9691(3) 0.2813(2) 0.0497(11) Uani 1 d . . .
H12A H 0.5218 1.0064 0.2606 0.075 Uiso 1 calc R . .
H12B H 0.6474 1.0070 0.2967 0.075 Uiso 1 calc R . .
H12C H 0.5596 0.9196 0.3179 0.075 Uiso 1 calc R . .
C128 C 0.9657(4) 0.7761(3) 0.2293(2) 0.0483(11) Uani 1 d . . .
H12D H 1.0018 0.7520 0.1944 0.072 Uiso 1 calc R . .
H12E H 0.9418 0.7255 0.2671 0.072 Uiso 1 calc R . .
H12F H 1.0285 0.8132 0.2404 0.072 Uiso 1 calc R . .
C131 C 1.1276(3) 0.8347(2) 0.50691(15) 0.0255(7) Uani 1 d . . .
C132 C 1.1564(3) 0.9275(2) 0.49247(17) 0.0308(7) Uani 1 d . . .
H132 H 1.1571 0.9651 0.4492 0.037 Uiso 1 calc R . .
C133 C 1.1843(4) 0.9648(3) 0.5420(2) 0.0405(9) Uani 1 d . . .
H133 H 1.2040 1.0274 0.5321 0.049 Uiso 1 calc R . .
C134 C 1.1829(3) 0.9097(3) 0.60558(19) 0.0403(9) Uani 1 d . . .
H134 H 1.2016 0.9348 0.6390 0.048 Uiso 1 calc R . .
C135 C 1.1543(3) 0.8181(3) 0.62010(18) 0.0402(9) Uani 1 d . . .
H135 H 1.1527 0.7811 0.6636 0.048 Uiso 1 calc R . .
C136 C 1.1278(3) 0.7798(3) 0.57148(17) 0.0333(8) Uani 1 d . . .
H136 H 1.1100 0.7168 0.5819 0.040 Uiso 1 calc R . .
C141 C 1.1647(3) 0.6776(2) 0.45531(15) 0.0240(7) Uani 1 d . . .
C142 C 1.1049(3) 0.6032(2) 0.44520(15) 0.0267(7) Uani 1 d . . .
H142 H 1.0183 0.6081 0.4363 0.032 Uiso 1 calc R . .
C143 C 1.1732(3) 0.5209(2) 0.44817(16) 0.0321(8) Uani 1 d . . .
H143 H 1.1324 0.4705 0.4418 0.038 Uiso 1 calc R . .
C144 C 1.3002(4) 0.5143(3) 0.46050(17) 0.0374(9) Uani 1 d . . .
H144 H 1.3466 0.4597 0.4615 0.045 Uiso 1 calc R . .
C145 C 1.3600(3) 0.5874(3) 0.47146(18) 0.0379(9) Uani 1 d . . .
H145 H 1.4466 0.5820 0.4802 0.045 Uiso 1 calc R . .
C146 C 1.2928(3) 0.6690(3) 0.46971(18) 0.0329(8) Uani 1 d . . .
H146 H 1.3334 0.7180 0.4782 0.040 Uiso 1 calc R . .
C151 C 1.1354(3) 0.8598(2) 0.36636(15) 0.0239(7) Uani 1 d . . .
C152 C 1.0732(3) 0.9440(2) 0.34138(16) 0.0299(7) Uani 1 d . . .
H152 H 1.0023 0.9609 0.3652 0.036 Uiso 1 calc R . .
C153 C 1.1147(4) 1.0031(3) 0.28169(18) 0.0383(9) Uani 1 d . . .
H153 H 1.0734 1.0605 0.2656 0.046 Uiso 1 calc R . .
C154 C 1.2181(4) 0.9770(3) 0.24562(18) 0.0401(9) Uani 1 d . . .
H154 H 1.2458 1.0165 0.2049 0.048 Uiso 1 calc R . .
C155 C 1.2797(3) 0.8932(3) 0.26968(17) 0.0384(9) Uani 1 d . . .
H155 H 1.3491 0.8759 0.2451 0.046 Uiso 1 calc R . .
C156 C 1.2399(3) 0.8342(3) 0.32979(17) 0.0305(7) Uani 1 d . . .
H156 H 1.2826 0.7774 0.3460 0.037 Uiso 1 calc R . .
Pt2 Pt 0.618163(10) 0.718367(8) 0.050869(5) 0.02147(4) Uani 1 d . . .
P2 P 0.40325(7) 0.69837(6) 0.07658(4) 0.02114(16) Uani 1 d . . .
S2 S 0.83392(8) 0.74257(7) 0.01699(4) 0.03144(19) Uani 1 d . . .
N2 N 0.6999(3) 0.6313(2) 0.18863(13) 0.0289(6) Uani 1 d . . .
O21 O 0.56651(18) 0.79216(16) -0.04021(10) 0.0228(5) Uani 1 d . . .
O22 O 0.5821(2) 0.8712(2) -0.14153(12) 0.0471(7) Uani 1 d . . .
C22 C 0.6281(3) 0.8119(3) -0.09594(17) 0.0326(8) Uani 1 d . . .
C23 C 0.6655(3) 0.6607(2) 0.13654(16) 0.0251(7) Uani 1 d . . .
C211 C 0.8421(3) 0.7330(2) -0.06402(16) 0.0266(7) Uani 1 d . . .
C212 C 0.9576(3) 0.6942(3) -0.08384(18) 0.0366(8) Uani 1 d . . .
H212 H 1.0210 0.6738 -0.0541 0.044 Uiso 1 calc R . .
C213 C 0.9780(4) 0.6861(3) -0.1458(2) 0.0449(10) Uani 1 d . . .
H213 H 1.0554 0.6606 -0.1584 0.054 Uiso 1 calc R . .
C214 C 0.8849(4) 0.7152(3) -0.18967(19) 0.0437(10) Uani 1 d . . .
H214 H 0.8984 0.7083 -0.2318 0.052 Uiso 1 calc R . .
C215 C 0.7733(4) 0.7539(3) -0.17209(18) 0.0421(9) Uani 1 d . . .
H215 H 0.7114 0.7744 -0.2027 0.051 Uiso 1 calc R . .
C216 C 0.7491(3) 0.7638(2) -0.10823(16) 0.0304(7) Uani 1 d . . .
C221 C 0.7486(3) 0.5957(2) 0.25017(15) 0.0266(7) Uani 1 d . . .
C222 C 0.8586(3) 0.5407(3) 0.25455(17) 0.0311(8) Uani 1 d . . .
C223 C 0.9032(3) 0.5038(3) 0.31606(18) 0.0367(8) Uani 1 d . . .
H223 H 0.9758 0.4647 0.3212 0.044 Uiso 1 calc R . .
C224 C 0.8418(4) 0.5238(3) 0.36995(18) 0.0404(9) Uani 1 d . . .
H224 H 0.8730 0.4980 0.4113 0.048 Uiso 1 calc R . .
C225 C 0.7352(3) 0.5815(3) 0.36365(17) 0.0372(9) Uani 1 d . . .
H225 H 0.6963 0.5956 0.4006 0.045 Uiso 1 calc R . .
C226 C 0.6848(3) 0.6190(2) 0.30327(16) 0.0283(7) Uani 1 d . . .
C227 C 0.5658(3) 0.6786(3) 0.2961(2) 0.0425(9) Uani 1 d . . .
H22A H 0.5773 0.7311 0.2578 0.064 Uiso 1 calc R . .
H22B H 0.5489 0.7001 0.3344 0.064 Uiso 1 calc R . .
H22C H 0.4942 0.6431 0.2914 0.064 Uiso 1 calc R . .
C228 C 0.9256(4) 0.5223(3) 0.1942(2) 0.0469(10) Uani 1 d . . .
H22D H 1.0023 0.4854 0.2060 0.070 Uiso 1 calc R . .
H22E H 0.9482 0.5803 0.1626 0.070 Uiso 1 calc R . .
H22F H 0.8692 0.4894 0.1754 0.070 Uiso 1 calc R . .
C231 C 0.3317(3) 0.6285(2) 0.03260(15) 0.0265(7) Uani 1 d . . .
C232 C 0.2145(3) 0.5877(3) 0.05575(19) 0.0407(9) Uani 1 d . . .
H232 H 0.1703 0.5992 0.0925 0.049 Uiso 1 calc R . .
C233 C 0.1627(4) 0.5301(3) 0.0248(2) 0.0485(11) Uani 1 d . . .
H233 H 0.0839 0.5024 0.0409 0.058 Uiso 1 calc R . .
C234 C 0.2257(4) 0.5133(3) -0.0290(2) 0.0474(11) Uani 1 d . . .
H234 H 0.1904 0.4743 -0.0498 0.057 Uiso 1 calc R . .
C235 C 0.3410(4) 0.5540(3) -0.0525(2) 0.0479(10) Uani 1 d . . .
H235 H 0.3838 0.5430 -0.0897 0.057 Uiso 1 calc R . .
C236 C 0.3946(3) 0.6108(3) -0.02212(18) 0.0363(8) Uani 1 d . . .
H236 H 0.4739 0.6376 -0.0384 0.044 Uiso 1 calc R . .
C241 C 0.3191(3) 0.8089(2) 0.06144(15) 0.0262(7) Uani 1 d . . .
C242 C 0.3848(4) 0.8830(3) 0.06777(19) 0.0377(9) Uani 1 d . . .
H242 H 0.4714 0.8758 0.0765 0.045 Uiso 1 calc R . .
C243 C 0.3233(4) 0.9681(3) 0.0613(2) 0.0477(10) Uani 1 d . . .
H243 H 0.3685 1.0180 0.0657 0.057 Uiso 1 calc R . .
C244 C 0.1973(4) 0.9789(3) 0.04876(19) 0.0455(10) Uani 1 d . . .
H244 H 0.1556 1.0361 0.0450 0.055 Uiso 1 calc R . .
C245 C 0.1311(4) 0.9061(3) 0.04152(19) 0.0433(10) Uani 1 d . . .
H245 H 0.0448 0.9143 0.0323 0.052 Uiso 1 calc R . .
C246 C 0.1907(3) 0.8208(3) 0.04774(17) 0.0356(8) Uani 1 d . . .
H246 H 0.1450 0.7715 0.0428 0.043 Uiso 1 calc R . .
C251 C 0.3521(3) 0.6371(2) 0.16050(15) 0.0250(7) Uani 1 d . . .
C252 C 0.3769(4) 0.5431(3) 0.18200(17) 0.0382(9) Uani 1 d . . .
H252 H 0.4277 0.5142 0.1553 0.046 Uiso 1 calc R . .
C253 C 0.3272(4) 0.4914(3) 0.24265(19) 0.0438(10) Uani 1 d . . .
H253 H 0.3413 0.4273 0.2562 0.053 Uiso 1 calc R . .
C254 C 0.2569(3) 0.5346(3) 0.28316(17) 0.0385(9) Uani 1 d . . .
H254 H 0.2233 0.4997 0.3243 0.046 Uiso 1 calc R . .
C255 C 0.2363(3) 0.6276(3) 0.26354(17) 0.0366(9) Uani 1 d . . .
H255 H 0.1907 0.6566 0.2918 0.044 Uiso 1 calc R . .
C256 C 0.2823(3) 0.6802(3) 0.20181(16) 0.0298(7) Uani 1 d . . .
H256 H 0.2663 0.7441 0.1883 0.036 Uiso 1 calc R . .
O91 O 0.8302(3) 0.1193(3) 0.23139(15) 0.0632(9) Uani 1 d . . .
C91 C 0.9303(4) 0.0809(3) 0.1393(2) 0.0499(10) Uani 1 d . . .
H91A H 0.9937 0.1244 0.1148 0.075 Uiso 1 calc R . .
H91B H 0.8890 0.0550 0.1099 0.075 Uiso 1 calc R . .
H91C H 0.9715 0.0319 0.1715 0.075 Uiso 1 calc R . .
C92 C 0.8334(4) 0.1290(3) 0.1729(2) 0.0484(10) Uani 1 d . . .
C93 C 0.7404(4) 0.1921(4) 0.1305(2) 0.0677(15) Uani 1 d . . .
H93A H 0.6680 0.1572 0.1261 0.102 Uiso 1 calc R . .
H93B H 0.7820 0.2198 0.0878 0.102 Uiso 1 calc R . .
H93C H 0.7112 0.2401 0.1502 0.102 Uiso 1 calc R . .
O81 O 0.6527(4) 0.4068(3) 0.2244(2) 0.0908(13) Uani 1 d . . .
C81 C 0.5899(5) 0.3682(4) 0.3369(3) 0.0709(15) Uani 1 d . . .
H81A H 0.6640 0.4009 0.3420 0.106 Uiso 1 calc R . .
H81B H 0.5852 0.3095 0.3702 0.106 Uiso 1 calc R . .
H81C H 0.5134 0.4047 0.3410 0.106 Uiso 1 calc R . .
C82 C 0.6008(4) 0.3522(4) 0.2708(3) 0.0581(12) Uani 1 d . . .
C83 C 0.5414(6) 0.2690(4) 0.2642(3) 0.091(2) Uani 1 d . . .
H83A H 0.5281 0.2769 0.2187 0.137 Uiso 1 calc R . .
H83B H 0.4601 0.2597 0.2895 0.137 Uiso 1 calc R . .
H83C H 0.5971 0.2160 0.2800 0.137 Uiso 1 calc R . .

loop_
_atom_site_aniso_label
_atom_site_aniso_U_11
_atom_site_aniso_U_22
_atom_site_aniso_U_33
_atom_site_aniso_U_23
_atom_site_aniso_U_13
_atom_site_aniso_U_12
Pt1 0.02251(6) 0.02262(7) 0.01949(6) -0.00755(5) -0.00134(4) -0.00079(5)
P1 0.0226(4) 0.0199(4) 0.0211(4) -0.0059(3) -0.0021(3) -0.0001(3)
S1 0.0237(4) 0.0370(5) 0.0335(4) -0.0140(4) -0.0012(3) -0.0037(4)
N1 0.0314(14) 0.0397(19) 0.0235(15) -0.0074(13) -0.0057(11) -0.0065(13)
O11 0.0305(11) 0.0251(13) 0.0232(11) -0.0041(9) -0.0012(9) 0.0021(10)
O12 0.0562(16) 0.0362(16) 0.0234(13) 0.0003(11) -0.0039(11) 0.0053(13)
C12 0.0322(16) 0.0225(18) 0.0248(17) -0.0045(13) 0.0001(13) -0.0039(14)
C13 0.0229(15) 0.030(2) 0.0321(19) -0.0108(15) -0.0007(13) -0.0049(14)
C111 0.0257(15) 0.0271(19) 0.0265(17) -0.0085(14) 0.0048(12) -0.0042(14)
C112 0.0306(17) 0.040(2) 0.041(2) -0.0110(17) -0.0004(15) 0.0032(16)
C113 0.042(2) 0.048(3) 0.054(3) -0.023(2) 0.0048(18) 0.0105(19)
C114 0.048(2) 0.046(3) 0.048(2) -0.028(2) 0.0063(18) 0.0035(19)
C115 0.0375(18) 0.040(2) 0.0307(19) -0.0158(16) 0.0013(14) -0.0041(16)
C116 0.0282(15) 0.0258(19) 0.0216(16) -0.0039(13) 0.0046(12) -0.0027(14)
C121 0.0278(15) 0.0308(19) 0.0195(15) -0.0088(13) -0.0027(12) -0.0066(14)
C122 0.0293(16) 0.030(2) 0.0367(19) -0.0150(15) 0.0018(14) -0.0089(15)
C123 0.0408(19) 0.052(3) 0.0306(19) -0.0225(18) 0.0063(15) -0.0168(18)
C124 0.052(2) 0.061(3) 0.0246(19) -0.0087(18) -0.0063(16) -0.025(2)
C125 0.0320(18) 0.045(3) 0.042(2) -0.0026(18) -0.0145(16) -0.0050(17)
C126 0.0266(15) 0.033(2) 0.0331(18) -0.0134(15) -0.0009(13) -0.0055(15)
C127 0.0325(19) 0.060(3) 0.066(3) -0.036(2) 0.0038(18) 0.0016(19)
C128 0.0349(19) 0.045(3) 0.073(3) -0.030(2) -0.0021(19) 0.0054(18)
C131 0.0241(14) 0.0292(19) 0.0252(16) -0.0109(14) -0.0017(12) -0.0012(14)
C132 0.0374(18) 0.0267(19) 0.0308(18) -0.0115(15) -0.0028(14) -0.0035(15)
C133 0.044(2) 0.035(2) 0.050(2) -0.0241(19) -0.0066(18) -0.0007(18)
C134 0.0375(19) 0.054(3) 0.041(2) -0.029(2) -0.0077(16) 0.0020(18)
C135 0.042(2) 0.056(3) 0.0257(18) -0.0142(17) -0.0088(15) -0.0014(19)
C136 0.0381(18) 0.031(2) 0.0317(19) -0.0090(15) -0.0065(15) -0.0038(16)
C141 0.0287(15) 0.0227(17) 0.0202(15) -0.0058(12) -0.0013(12) 0.0008(13)
C142 0.0316(16) 0.0264(19) 0.0224(16) -0.0074(13) -0.0005(13) -0.0025(14)
C143 0.049(2) 0.0215(19) 0.0251(17) -0.0065(14) 0.0032(15) -0.0026(16)
C144 0.049(2) 0.027(2) 0.0307(19) -0.0033(15) 0.0008(16) 0.0121(17)
C145 0.0336(18) 0.035(2) 0.042(2) -0.0057(17) -0.0081(16) 0.0099(16)
C146 0.0323(17) 0.027(2) 0.041(2) -0.0100(15) -0.0071(15) 0.0010(15)
C151 0.0244(14) 0.0265(18) 0.0222(15) -0.0087(13) -0.0030(12) -0.0021(13)
C152 0.0307(16) 0.030(2) 0.0298(18) -0.0103(15) -0.0039(13) -0.0004(15)
C153 0.048(2) 0.032(2) 0.0317(19) -0.0003(15) -0.0106(16) -0.0044(17)
C154 0.051(2) 0.042(2) 0.0249(18) -0.0039(16) 0.0009(16) -0.0149(19)
C155 0.0394(19) 0.050(3) 0.0278(19) -0.0146(17) 0.0086(15) -0.0133(18)
C156 0.0307(16) 0.031(2) 0.0310(18) -0.0103(15) -0.0008(14) -0.0026(15)
Pt2 0.02368(6) 0.02344(7) 0.01719(6) -0.00566(5) -0.00207(4) 0.00135(5)
P2 0.0230(4) 0.0222(4) 0.0177(4) -0.0053(3) -0.0006(3) 0.0003(3)
S2 0.0280(4) 0.0406(5) 0.0278(4) -0.0124(4) -0.0032(3) -0.0021(4)
N2 0.0332(14) 0.0304(17) 0.0230(14) -0.0059(12) -0.0057(11) -0.0035(12)
O21 0.0174(9) 0.0305(13) 0.0157(10) 0.0002(9) 0.0007(8) 0.0020(9)
O22 0.0441(15) 0.0546(19) 0.0302(14) 0.0069(12) -0.0032(11) 0.0058(13)
C22 0.0349(17) 0.032(2) 0.0293(18) -0.0046(15) -0.0041(14) -0.0102(15)
C23 0.0271(15) 0.0212(18) 0.0283(17) -0.0087(13) -0.0013(13) -0.0034(13)
C211 0.0314(16) 0.0210(18) 0.0280(17) -0.0089(13) 0.0049(13) -0.0057(14)
C212 0.0385(18) 0.033(2) 0.037(2) -0.0101(16) 0.0034(15) 0.0033(16)
C213 0.051(2) 0.043(3) 0.043(2) -0.0195(19) 0.0071(18) 0.0060(19)
C214 0.060(2) 0.045(3) 0.029(2) -0.0190(17) 0.0061(17) -0.001(2)
C215 0.050(2) 0.045(3) 0.0284(19) -0.0071(17) -0.0014(16) -0.0023(19)
C216 0.0423(18) 0.0240(19) 0.0246(17) -0.0053(14) -0.0032(14) -0.0058(15)
C221 0.0289(15) 0.0273(19) 0.0221(16) -0.0028(13) -0.0067(12) -0.0051(14)
C222 0.0316(16) 0.030(2) 0.0343(19) -0.0127(15) -0.0022(14) -0.0028(15)
C223 0.0339(18) 0.033(2) 0.042(2) -0.0069(17) -0.0132(16) 0.0002(16)
C224 0.045(2) 0.045(2) 0.0269(19) 0.0006(16) -0.0143(16) -0.0096(18)
C225 0.044(2) 0.043(2) 0.0253(18) -0.0100(16) -0.0022(15) -0.0103(18)
C226 0.0303(16) 0.029(2) 0.0249(17) -0.0056(14) -0.0008(13) -0.0073(14)
C227 0.0363(19) 0.047(3) 0.044(2) -0.0140(19) 0.0011(16) 0.0025(18)
C228 0.044(2) 0.053(3) 0.046(2) -0.021(2) 0.0018(18) 0.007(2)
C231 0.0340(16) 0.0232(18) 0.0231(16) -0.0072(13) -0.0046(13) 0.0008(14)
C232 0.0398(19) 0.050(3) 0.037(2) -0.0181(18) -0.0017(16) -0.0113(18)
C233 0.045(2) 0.048(3) 0.055(3) -0.014(2) -0.0125(19) -0.014(2)
C234 0.062(3) 0.031(2) 0.058(3) -0.022(2) -0.028(2) 0.003(2)
C235 0.059(2) 0.051(3) 0.044(2) -0.029(2) -0.0084(19) 0.010(2)
C236 0.0401(19) 0.035(2) 0.037(2) -0.0163(16) 0.0001(15) 0.0011(17)
C241 0.0293(15) 0.0280(19) 0.0197(15) -0.0053(13) 0.0003(12) 0.0024(14)
C242 0.0374(18) 0.033(2) 0.046(2) -0.0151(17) -0.0071(16) 0.0031(17)
C243 0.062(3) 0.030(2) 0.053(3) -0.0168(19) 0.000(2) 0.004(2)
C244 0.060(2) 0.032(2) 0.035(2) -0.0007(16) 0.0077(18) 0.019(2)
C245 0.0383(19) 0.040(2) 0.043(2) -0.0001(18) 0.0007(16) 0.0149(18)
C246 0.0320(17) 0.036(2) 0.0347(19) -0.0042(16) -0.0039(14) 0.0027(16)
C251 0.0235(14) 0.0306(19) 0.0207(15) -0.0069(13) 0.0000(12) -0.0023(13)
C252 0.050(2) 0.032(2) 0.0271(18) -0.0043(15) 0.0076(16) 0.0083(18)
C253 0.059(2) 0.032(2) 0.034(2) -0.0021(16) 0.0028(18) 0.0030(19)
C254 0.0392(19) 0.052(3) 0.0197(17) -0.0028(16) 0.0036(14) -0.0074(18)
C255 0.0384(18) 0.048(2) 0.0247(18) -0.0141(16) 0.0067(14) -0.0003(17)
C256 0.0334(17) 0.028(2) 0.0269(17) -0.0079(14) 0.0020(13) -0.0016(15)
O91 0.070(2) 0.079(3) 0.0391(18) -0.0135(16) -0.0029(15) -0.0042(18)
C91 0.054(2) 0.046(3) 0.050(3) -0.013(2) -0.009(2) -0.005(2)
C92 0.046(2) 0.051(3) 0.043(2) -0.004(2) -0.0027(18) -0.013(2)
C93 0.050(3) 0.088(4) 0.056(3) -0.007(3) -0.006(2) 0.013(3)
O81 0.106(3) 0.094(3) 0.070(3) -0.017(2) 0.008(2) -0.051(3)
C81 0.079(3) 0.067(4) 0.063(3) -0.007(3) -0.018(3) -0.004(3)
C82 0.048(2) 0.048(3) 0.075(3) -0.011(3) -0.003(2) -0.011(2)
C83 0.090(4) 0.070(4) 0.124(6) -0.048(4) 0.021(4) -0.027(3)

loop_
_atom_type_symbol
_atom_type_description
_atom_type_scat_dispersion_real
_atom_type_scat_dispersion_imag
_atom_type_scat_source
C C 0.0033 0.0016 'International Tables Vol C Tables 4.2.6.8 and 6.1.1.4'
H H 0.0000 0.0000 'International Tables Vol C Tables 4.2.6.8 and 6.1.1.4'
N N 0.0061 0.0033 'International Tables Vol C Tables 4.2.6.8 and 6.1.1.4'
O O 0.0106 0.0060 'International Tables Vol C Tables 4.2.6.8 and 6.1.1.4'
P P 0.1023 0.0942 'International Tables Vol C Tables 4.2.6.8 and 6.1.1.4'
S S 0.1246 0.1234 'International Tables Vol C Tables 4.2.6.8 and 6.1.1.4'
Pt Pt -1.7033 8.3905 'International Tables Vol C Tables 4.2.6.8 and 6.1.1.4'

loop_
_geom_angle_atom_site_label_1
_geom_angle_atom_site_label_2
_geom_angle_atom_site_label_3
_geom_angle
_geom_angle_site_symmetry_1
_geom_angle_site_symmetry_3
_geom_angle_publ_flag
C13 Pt1 O11 174.16(12) . . ?
C13 Pt1 P1 96.06(9) . . ?
O11 Pt1 P1 86.45(6) . . ?
C13 Pt1 S1 90.46(10) . . ?
O11 Pt1 S1 87.56(6) . . ?
P1 Pt1 S1 171.60(3) . . ?
C141 P1 C151 105.71(15) . . ?
C141 P1 C131 105.99(15) . . ?
C151 P1 C131 106.88(15) . . ?
C141 P1 Pt1 112.57(11) . . ?
C151 P1 Pt1 115.24(10) . . ?
C131 P1 Pt1 109.88(10) . . ?
C111 S1 Pt1 95.00(10) . . ?
C111 S1 C112 26.74(13) . . ?
Pt1 S1 C112 113.24(8) . . ?
C111 S1 C116 24.73(12) . . ?
Pt1 S1 C116 77.15(7) . . ?
C112 S1 C116 51.46(10) . . ?
C111 S1 C13 116.38(13) . . ?
Pt1 S1 C13 38.53(6) . . ?
C112 S1 C13 118.45(11) . . ?
C116 S1 C13 108.70(9) . . ?
C111 S1 O11 73.44(11) . . ?
Pt1 S1 O11 41.78(4) . . ?
C112 S1 O11 99.88(9) . . ?
C116 S1 O11 48.97(8) . . ?
C13 S1 O11 80.21(8) . . ?
C111 S1 C12 52.38(12) . . ?
Pt1 S1 C12 61.86(6) . . ?
C112 S1 C12 79.08(10) . . ?
C116 S1 C12 27.79(9) . . ?
C13 S1 C12 99.86(9) . . ?
O11 S1 C12 23.61(7) . . ?
C13 N1 C121 173.6(4) . . ?
C12 O11 Pt1 125.5(2) . . ?
C12 O11 S1 87.08(17) . . ?
Pt1 O11 S1 50.65(5) . . ?
O12 C12 O11 121.1(3) . . ?
O12 C12 C116 119.2(3) . . ?
O11 C12 C116 119.7(3) . . ?
O12 C12 S1 148.5(2) . . ?
O11 C12 S1 69.31(16) . . ?
C116 C12 S1 60.25(17) . . ?
N1 C13 Pt1 176.5(3) . . ?
N1 C13 S1 125.9(2) . . ?
Pt1 C13 S1 51.01(8) . . ?
C112 C111 C116 118.3(3) . . ?
C112 C111 S1 118.3(3) . . ?
C116 C111 S1 123.3(2) . . ?
C113 C112 C111 121.0(3) . . ?
C113 C112 S1 155.6(3) . . ?
C111 C112 S1 34.93(17) . . ?
C112 C113 C114 120.6(4) . . ?
C115 C114 C113 119.3(4) . . ?
C114 C115 C116 121.0(3) . . ?
C115 C116 C111 119.5(3) . . ?
C115 C116 C12 116.9(3) . . ?
C111 C116 C12 123.5(3) . . ?
C115 C116 S1 151.2(2) . . ?
C111 C116 S1 31.93(16) . . ?
C12 C116 S1 92.0(2) . . ?
C122 C121 N1 117.9(3) . . ?
C122 C121 C126 124.1(3) . . ?
N1 C121 C126 118.0(3) . . ?
C123 C122 C121 116.9(3) . . ?
C123 C122 C128 122.5(3) . . ?
C121 C122 C128 120.6(3) . . ?
C122 C123 C124 121.0(3) . . ?
C123 C124 C125 120.9(3) . . ?
C126 C125 C124 120.2(3) . . ?
C125 C126 C121 116.9(3) . . ?
C125 C126 C127 121.6(3) . . ?
C121 C126 C127 121.5(3) . . ?
C132 C131 C136 119.0(3) . . ?
C132 C131 P1 121.6(3) . . ?
C136 C131 P1 119.2(3) . . ?
C131 C132 C133 120.2(3) . . ?
C134 C133 C132 119.9(4) . . ?
C135 C134 C133 120.1(3) . . ?
C134 C135 C136 120.7(4) . . ?
C135 C136 C131 120.0(4) . . ?
C142 C141 C146 119.4(3) . . ?
C142 C141 P1 118.9(2) . . ?
C146 C141 P1 121.6(3) . . ?
C141 C142 C143 120.3(3) . . ?
C144 C143 C142 119.7(3) . . ?
C143 C144 C145 120.5(3) . . ?
C144 C145 C146 120.5(3) . . ?
C145 C146 C141 119.6(3) . . ?
C152 C151 C156 119.3(3) . . ?
C152 C151 P1 118.6(2) . . ?
C156 C151 P1 122.1(3) . . ?
C153 C152 C151 120.7(3) . . ?
C152 C153 C154 119.6(4) . . ?
C155 C154 C153 120.1(3) . . ?
C154 C155 C156 120.6(3) . . ?
C155 C156 C151 119.7(3) . . ?
C23 Pt2 O21 174.83(12) . . ?
C23 Pt2 P2 94.84(10) . . ?
O21 Pt2 P2 85.44(6) . . ?
C23 Pt2 S2 89.15(10) . . ?
O21 Pt2 S2 90.63(6) . . ?
P2 Pt2 S2 175.98(3) . . ?
C241 P2 C251 104.43(15) . . ?
C241 P2 C231 109.10(15) . . ?
C251 P2 C231 100.76(15) . . ?
C241 P2 Pt2 110.77(11) . . ?
C251 P2 Pt2 117.64(10) . . ?
C231 P2 Pt2 113.29(11) . . ?
C211 S2 Pt2 102.92(11) . . ?
C211 S2 C212 28.34(13) . . ?
Pt2 S2 C212 125.57(9) . . ?
C211 S2 C216 23.58(13) . . ?
Pt2 S2 C216 83.89(8) . . ?
C212 S2 C216 51.90(11) . . ?
C211 S2 C23 133.49(13) . . ?
Pt2 S2 C23 39.30(6) . . ?
C212 S2 C23 139.90(11) . . ?
C216 S2 C23 120.76(10) . . ?
C211 S2 O21 70.64(11) . . ?
Pt2 S2 O21 41.04(4) . . ?
C212 S2 O21 98.73(9) . . ?
C216 S2 O21 47.62(8) . . ?
C23 S2 O21 80.24(7) . . ?
C211 S2 C22 50.30(12) . . ?
Pt2 S2 C22 63.18(6) . . ?
C212 S2 C22 78.59(10) . . ?
C216 S2 C22 26.72(10) . . ?
C23 S2 C22 102.47(9) . . ?
O21 S2 C22 22.77(7) . . ?
C23 N2 C221 176.8(3) . . ?
C22 O21 Pt2 131.7(2) . . ?
C22 O21 S2 85.62(18) . . ?
Pt2 O21 S2 48.32(4) . . ?
O22 C22 O21 118.3(3) . . ?
O22 C22 C216 119.3(3) . . ?
O21 C22 C216 122.3(3) . . ?
O22 C22 S2 152.0(3) . . ?
O21 C22 S2 71.61(17) . . ?
C216 C22 S2 58.82(17) . . ?
N2 C23 Pt2 174.7(3) . . ?
N2 C23 S2 125.1(2) . . ?
Pt2 C23 S2 51.55(8) . . ?
C216 C211 C212 119.4(3) . . ?
C216 C211 S2 125.5(3) . . ?
C212 C211 S2 115.0(3) . . ?
C213 C212 C211 120.9(4) . . ?
C213 C212 S2 157.5(3) . . ?
C211 C212 S2 36.68(17) . . ?
C212 C213 C214 120.0(4) . . ?
C215 C214 C213 120.3(4) . . ?
C214 C215 C216 121.2(4) . . ?
C211 C216 C215 118.2(3) . . ?
C211 C216 C22 125.3(3) . . ?
C215 C216 C22 116.3(3) . . ?
C211 C216 S2 30.89(16) . . ?
C215 C216 S2 149.0(3) . . ?
C22 C216 S2 94.5(2) . . ?
C222 C221 C226 123.9(3) . . ?
C222 C221 N2 117.9(3) . . ?
C226 C221 N2 118.1(3) . . ?
C223 C222 C221 117.1(3) . . ?
C223 C222 C228 122.1(3) . . ?
C221 C222 C228 120.8(3) . . ?
C224 C223 C222 120.7(3) . . ?
C225 C224 C223 120.8(3) . . ?
C224 C225 C226 121.0(3) . . ?
C225 C226 C221 116.4(3) . . ?
C225 C226 C227 121.6(3) . . ?
C221 C226 C227 122.0(3) . . ?
C236 C231 C232 118.6(3) . . ?
C236 C231 P2 121.4(3) . . ?
C232 C231 P2 119.8(3) . . ?
C233 C232 C231 120.3(4) . . ?
C234 C233 C232 120.4(4) . . ?
C233 C234 C235 119.7(4) . . ?
C236 C235 C234 120.8(4) . . ?
C235 C236 C231 120.2(4) . . ?
C242 C241 C246 119.1(3) . . ?
C242 C241 P2 117.6(2) . . ?
C246 C241 P2 123.2(3) . . ?
C241 C242 C243 120.6(4) . . ?
C244 C243 C242 120.0(4) . . ?
C243 C244 C245 120.1(4) . . ?
C244 C245 C246 120.7(4) . . ?
C245 C246 C241 119.5(4) . . ?
C252 C251 C256 119.3(3) . . ?
C252 C251 P2 118.2(2) . . ?
C256 C251 P2 122.4(3) . . ?
C251 C252 C253 120.5(3) . . ?
C254 C253 C252 119.7(4) . . ?
C255 C254 C253 120.2(3) . . ?
C254 C255 C256 120.7(3) . . ?
C251 C256 C255 119.4(3) . . ?
O91 C92 C91 122.2(4) . . ?
O91 C92 C93 121.4(4) . . ?
C91 C92 C93 116.4(4) . . ?
O81 C82 C83 121.2(5) . . ?
O81 C82 C81 121.1(5) . . ?
C83 C82 C81 117.6(5) . . ?

loop_
_geom_bond_atom_site_label_1
_geom_bond_atom_site_label_2
_geom_bond_distance
_geom_bond_site_symmetry_2
_geom_bond_publ_flag
Pt1 C13 1.883(3) . ?
Pt1 O11 2.024(2) . ?
Pt1 P1 2.3068(8) . ?
Pt1 S1 2.3490(8) . ?
P1 C141 1.810(3) . ?
P1 C151 1.819(3) . ?
P1 C131 1.823(3) . ?
S1 C111 1.782(3) . ?
S1 C112 2.739(4) . ?
S1 C116 2.815(3) . ?
S1 C13 3.022(3) . ?
S1 O11 3.035(2) . ?
S1 C12 3.240(3) . ?
N1 C13 1.163(4) . ?
N1 C121 1.397(4) . ?
O11 C12 1.299(4) . ?
O12 C12 1.225(4) . ?
C12 C116 1.511(5) . ?
C111 C112 1.400(5) . ?
C111 C116 1.409(4) . ?
C112 C113 1.378(6) . ?
C113 C114 1.386(6) . ?
C114 C115 1.380(5) . ?
C115 C116 1.397(5) . ?
C121 C122 1.391(5) . ?
C121 C126 1.398(5) . ?
C122 C123 1.377(5) . ?
C122 C128 1.512(5) . ?
C123 C124 1.377(6) . ?
C124 C125 1.398(6) . ?
C125 C126 1.381(5) . ?
C126 C127 1.502(5) . ?
C131 C132 1.393(5) . ?
C131 C136 1.398(5) . ?
C132 C133 1.393(5) . ?
C133 C134 1.381(6) . ?
C134 C135 1.374(6) . ?
C135 C136 1.382(5) . ?
C141 C142 1.391(5) . ?
C141 C146 1.398(4) . ?
C142 C143 1.401(5) . ?
C143 C144 1.375(5) . ?
C144 C145 1.382(6) . ?
C145 C146 1.391(5) . ?
C151 C152 1.392(5) . ?
C151 C156 1.407(4) . ?
C152 C153 1.387(5) . ?
C153 C154 1.396(5) . ?
C154 C155 1.382(6) . ?
C155 C156 1.388(5) . ?
Pt2 C23 1.892(3) . ?
Pt2 O21 2.057(2) . ?
Pt2 P2 2.2962(8) . ?
Pt2 S2 2.3395(8) . ?
P2 C241 1.818(3) . ?
P2 C251 1.825(3) . ?
P2 C231 1.824(3) . ?
S2 C211 1.782(3) . ?
S2 C212 2.704(4) . ?
S2 C216 2.824(3) . ?
S2 C23 2.987(3) . ?
S2 O21 3.132(2) . ?
S2 C22 3.291(3) . ?
N2 C23 1.159(4) . ?
N2 C221 1.404(4) . ?
O21 C22 1.277(4) . ?
O22 C22 1.238(4) . ?
C22 C216 1.484(5) . ?
C211 C216 1.388(5) . ?
C211 C212 1.416(5) . ?
C212 C213 1.370(5) . ?
C213 C214 1.382(6) . ?
C214 C215 1.365(5) . ?
C215 C216 1.424(5) . ?
C221 C222 1.392(5) . ?
C221 C226 1.402(5) . ?
C222 C223 1.388(5) . ?
C222 C228 1.518(5) . ?
C223 C224 1.385(5) . ?
C224 C225 1.383(6) . ?
C225 C226 1.394(5) . ?
C226 C227 1.505(5) . ?
C231 C236 1.392(5) . ?
C231 C232 1.394(5) . ?
C232 C233 1.388(5) . ?
C233 C234 1.370(6) . ?
C234 C235 1.376(6) . ?
C235 C236 1.379(5) . ?
C241 C242 1.388(5) . ?
C241 C246 1.397(5) . ?
C242 C243 1.394(5) . ?
C243 C244 1.367(6) . ?
C244 C245 1.381(6) . ?
C245 C246 1.389(5) . ?
C251 C252 1.387(5) . ?
C251 C256 1.395(4) . ?
C252 C253 1.388(5) . ?
C253 C254 1.386(5) . ?
C254 C255 1.363(5) . ?
C255 C256 1.398(5) . ?
O91 C92 1.221(5) . ?
C91 C92 1.489(6) . ?
C92 C93 1.503(6) . ?
O81 C82 1.208(6) . ?
C81 C82 1.501(7) . ?
C82 C83 1.476(7) . ?
